data_7106248
loop_
_publ_author_name
'Jean-Charles Buffet'
'Jun Okuda'

_publ_section_title
;
 Group 4 metal initiators for the controlled stereoselective
 polymerization of lactide monomers
;
_journal_name_full Chem.Commun.
_journal_page_first 4796
_journal_paper_doi 10.1039/c1cc10149h
_journal_volume 47
_journal_year 2011
_chemical_formula_moiety 'C63 H82 O4 S2 Zr'
_chemical_formula_sum 'C63 H82 O4 S2 Zr'
_chemical_formula_weight 1058.63
_chemical_name_systematic
;
?
;
_space_group_IT_number 19
_symmetry_cell_setting orthorhombic
_symmetry_space_group_name_Hall 'P 2ac 2ab'
_symmetry_space_group_name_H-M 'P 21 21 21'
_atom_sites_solution_hydrogens geom
_atom_sites_solution_primary direct
_atom_sites_solution_secondary difmap
_audit_creation_method SHELXL-97
_cell_angle_alpha 90.00
_cell_angle_beta 90.00
_cell_angle_gamma 90.00
_cell_formula_units_Z 4
_cell_length_a 9.9818(16)
_cell_length_b 18.392(3)
_cell_length_c 31.754(5)
_cell_measurement_reflns_used 11966
_cell_measurement_temperature 100(2)
_cell_measurement_theta_max 26.4
_cell_measurement_theta_min 1.3
_cell_volume 5829.6(16)
_computing_cell_refinement 'Bruker SMART (2001)'
_computing_data_collection 'Bruker SMART (2001)'
_computing_data_reduction 'Bruker SAINT+ (1999)'
_computing_molecular_graphics 'ORTEP-III (Farrugia, 1999)'
_computing_structure_refinement 'SHELXL-97 (Sheldrick, 1997)'
_computing_structure_solution 'SIR-92 (Altomare 1992)'
_diffrn_ambient_temperature 100(2)
_diffrn_measured_fraction_theta_full 0.999
_diffrn_measured_fraction_theta_max 0.999
_diffrn_measurement_device_type 'APEX Area Detector'
_diffrn_measurement_method 'omega scans'
_diffrn_radiation_monochromator 'multilayer optics'
_diffrn_radiation_source 'INCOATEC microsource'
_diffrn_radiation_type MoK\a
_diffrn_radiation_wavelength 0.71073
_diffrn_reflns_av_R_equivalents 0.1693
_diffrn_reflns_av_sigmaI/netI 0.0944
_diffrn_reflns_limit_h_max 12
_diffrn_reflns_limit_h_min -12
_diffrn_reflns_limit_k_max 23
_diffrn_reflns_limit_k_min -23
_diffrn_reflns_limit_l_max 39
_diffrn_reflns_limit_l_min -39
_diffrn_reflns_number 70189
_diffrn_reflns_theta_full 26.42
_diffrn_reflns_theta_max 26.42
_diffrn_reflns_theta_min 1.28
_exptl_absorpt_coefficient_mu 0.305
_exptl_absorpt_correction_T_max 0.8942
_exptl_absorpt_correction_T_min 0.6106
_exptl_absorpt_correction_type multi-scan
_exptl_absorpt_process_details 'Bruker SADABS'
_exptl_crystal_colour yellow
_exptl_crystal_density_diffrn 1.206
_exptl_crystal_density_meas 1.21
_exptl_crystal_density_method 'not measured'
_exptl_crystal_description plate
_exptl_crystal_F_000 2256
_exptl_crystal_size_max 0.51
_exptl_crystal_size_mid 0.34
_exptl_crystal_size_min 0.12
_refine_diff_density_max 0.816
_refine_diff_density_min -1.167
_refine_diff_density_rms 0.086
_refine_ls_abs_structure_details 'Flack H D (1983), Acta Cryst. A39, 876-881'
_refine_ls_abs_structure_Flack -0.04(3)
_refine_ls_extinction_method none
_refine_ls_goodness_of_fit_ref 0.952
_refine_ls_hydrogen_treatment riding
_refine_ls_matrix_type full
_refine_ls_number_parameters 647
_refine_ls_number_reflns 11966
_refine_ls_number_restraints 0
_refine_ls_restrained_S_all 0.952
_refine_ls_R_factor_all 0.0565
_refine_ls_R_factor_gt 0.0477
_refine_ls_shift/su_max 0.003
_refine_ls_shift/su_mean 0.000
_refine_ls_structure_factor_coef Fsqd
_refine_ls_weighting_details 'calc w=1/[\s^2^(Fo^2^)+(0.0480P)^2^+0.0000P] where P=(Fo^2^+2Fc^2^)/3'
_refine_ls_weighting_scheme calc
_refine_ls_wR_factor_gt 0.1111
_refine_ls_wR_factor_ref 0.1166
_reflns_number_gt 10389
_reflns_number_total 11966
_reflns_threshold_expression >2sigma(I)
_cod_data_source_file c1cc10149h.txt
_cod_data_source_block c10_a10
_cod_depositor_comments
;
The following automatic conversions were performed:

'_symmetry_cell_setting' value 'Orthorhombic' changed to
'orthorhombic' according to the built-in table from CIF Core
dictionary named 'cif_core.dic' version 2.4.1 from 2010-06-29.

Automatic conversion script
Id: cif_fix_values 1646 2011-03-28 12:23:43Z adriana 

The following automatic conversions were performed:

'_symmetry_cell_setting' value 'Orthorhombic' changed to
'orthorhombic' according to the built-in table from CIF Core
dictionary named 'cif_core.dic' version 2.4.1 from 2010-06-29.

Automatic conversion script
Id: cif_fix_values 1646 2011-03-28 12:23:43Z adriana 
;
_cod_original_cell_volume 5829.8(16)
_cod_database_code 7106248

loop_
_symmetry_equiv_pos_as_xyz
'x, y, z'
'-x+1/2, -y, z+1/2'
'x+1/2, -y+1/2, -z'
'-x, y+1/2, -z+1/2'

loop_
_atom_site_label
_atom_site_type_symbol
_atom_site_fract_x
_atom_site_fract_y
_atom_site_fract_z
_atom_site_U_iso_or_equiv
_atom_site_adp_type
_atom_site_occupancy
_atom_site_symmetry_multiplicity
_atom_site_calc_flag
_atom_site_refinement_flags
_atom_site_disorder_assembly
_atom_site_disorder_group
C1 C 0.7151(4) 0.94888(17) 0.48480(10) 0.0178(7) Uani 1 1 d . . .
C2 C 0.5788(4) 0.94193(18) 0.49416(10) 0.0169(7) Uani 1 1 d . . .
C3 C 0.4852(3) 0.92745(17) 0.46259(10) 0.0175(7) Uani 1 1 d . . .
H3 H 0.3929 0.9235 0.4696 0.021 Uiso 1 1 calc R . .
C4 C 0.5261(4) 0.91874(18) 0.42091(10) 0.0185(7) Uani 1 1 d . . .
C5 C 0.6635(4) 0.91944(19) 0.41299(11) 0.0205(8) Uani 1 1 d . . .
H5 H 0.6934 0.9102 0.3851 0.025 Uiso 1 1 calc R . .
C6 C 0.7588(3) 0.93297(18) 0.44389(10) 0.0194(8) Uani 1 1 d . . .
C7 C 0.9106(3) 0.93040(19) 0.43504(12) 0.0209(8) Uani 1 1 d . . .
C8 C 0.9410(4) 0.8984(2) 0.39139(11) 0.0279(9) Uani 1 1 d . . .
H8A H 0.9032 0.9301 0.3696 0.042 Uiso 1 1 calc R . .
H8B H 0.9009 0.8499 0.3891 0.042 Uiso 1 1 calc R . .
H8C H 1.0382 0.8948 0.3876 0.042 Uiso 1 1 calc R . .
C9 C 0.9656(4) 1.00801(19) 0.43687(11) 0.0255(8) Uani 1 1 d . . .
H9A H 0.9540 1.0275 0.4654 0.038 Uiso 1 1 calc R . .
H9B H 0.9171 1.0386 0.4167 0.038 Uiso 1 1 calc R . .
H9C H 1.0611 1.0076 0.4297 0.038 Uiso 1 1 calc R . .
C10 C 0.9761(4) 0.88017(19) 0.46813(11) 0.0213(8) Uani 1 1 d . . .
C11 C 0.9165(4) 0.8127(2) 0.47583(12) 0.0268(8) Uani 1 1 d . . .
H11 H 0.8393 0.7987 0.4603 0.032 Uiso 1 1 calc R . .
C12 C 0.9686(4) 0.7661(2) 0.50584(13) 0.0324(10) Uani 1 1 d . . .
H12 H 0.9267 0.7206 0.5110 0.039 Uiso 1 1 calc R . .
C13 C 1.0821(5) 0.7856(2) 0.52834(13) 0.0366(10) Uani 1 1 d . . .
H13 H 1.1174 0.7540 0.5492 0.044 Uiso 1 1 calc R . .
C14 C 1.1435(4) 0.8515(3) 0.52016(13) 0.0378(10) Uani 1 1 d . . .
H14 H 1.2222 0.8649 0.5351 0.045 Uiso 1 1 calc R . .
C15 C 1.0901(4) 0.8981(2) 0.49014(12) 0.0277(9) Uani 1 1 d . . .
H15 H 1.1330 0.9433 0.4847 0.033 Uiso 1 1 calc R . .
C16 C 0.4216(4) 0.91054(19) 0.38569(11) 0.0192(7) Uani 1 1 d . . .
C17 C 0.3284(4) 0.84663(19) 0.39630(11) 0.0239(8) Uani 1 1 d . . .
H17A H 0.2783 0.8577 0.4221 0.036 Uiso 1 1 calc R . .
H17B H 0.3818 0.8026 0.4006 0.036 Uiso 1 1 calc R . .
H17C H 0.2655 0.8389 0.3730 0.036 Uiso 1 1 calc R . .
C18 C 0.4885(4) 0.8936(2) 0.34310(11) 0.0251(8) Uani 1 1 d . . .
H18A H 0.5439 0.8498 0.3458 0.038 Uiso 1 1 calc R . .
H18B H 0.5449 0.9347 0.3346 0.038 Uiso 1 1 calc R . .
H18C H 0.4193 0.8854 0.3217 0.038 Uiso 1 1 calc R . .
C19 C 0.3402(3) 0.9810(2) 0.38027(10) 0.0195(7) Uani 1 1 d . . .
C20 C 0.3659(4) 1.04463(19) 0.40321(11) 0.0222(8) Uani 1 1 d . . .
H20 H 0.4357 1.0447 0.4236 0.027 Uiso 1 1 calc R . .
C21 C 0.2920(4) 1.10735(19) 0.39687(11) 0.0272(8) Uani 1 1 d . . .
H21 H 0.3117 1.1496 0.4129 0.033 Uiso 1 1 calc R . .
C22 C 0.1900(4) 1.1094(2) 0.36759(11) 0.0274(9) Uani 1 1 d . . .
H22 H 0.1387 1.1524 0.3636 0.033 Uiso 1 1 calc R . .
C23 C 0.1640(4) 1.0471(2) 0.34398(12) 0.0277(9) Uani 1 1 d . . .
H23 H 0.0951 1.0476 0.3234 0.033 Uiso 1 1 calc R . .
C24 C 0.2378(3) 0.9849(2) 0.35047(10) 0.0223(8) Uani 1 1 d . . .
H24 H 0.2183 0.9431 0.3340 0.027 Uiso 1 1 calc R . .
C25 C 0.5404(3) 0.86919(17) 0.57152(11) 0.0203(7) Uani 1 1 d . . .
H25A H 0.5151 0.8740 0.6015 0.024 Uiso 1 1 calc R . .
H25B H 0.4737 0.8369 0.5580 0.024 Uiso 1 1 calc R . .
C26 C 0.6750(4) 0.83258(18) 0.56935(12) 0.0230(7) Uani 1 1 d . . .
H26A H 0.7007 0.8279 0.5394 0.028 Uiso 1 1 calc R . .
H26B H 0.6658 0.7828 0.5809 0.028 Uiso 1 1 calc R . .
C27 C 0.7399(3) 0.89138(17) 0.64797(10) 0.0174(7) Uani 1 1 d . . .
C28 C 0.6911(3) 0.96091(17) 0.65710(10) 0.0167(7) Uani 1 1 d . . .
C29 C 0.6294(3) 0.97267(19) 0.69696(10) 0.0175(7) Uani 1 1 d . . .
C30 C 0.6245(3) 0.91529(19) 0.72442(11) 0.0177(7) Uani 1 1 d . . .
H30 H 0.5842 0.9230 0.7512 0.021 Uiso 1 1 calc R . .
C31 C 0.6755(3) 0.84580(18) 0.71551(10) 0.0176(7) Uani 1 1 d . . .
C32 C 0.7338(3) 0.83458(18) 0.67692(10) 0.0185(7) Uani 1 1 d . . .
H32 H 0.7699 0.7883 0.6700 0.022 Uiso 1 1 calc R . .
C33 C 0.5751(4) 1.04845(18) 0.70729(11) 0.0198(8) Uani 1 1 d . . .
C34 C 0.5143(4) 1.05083(19) 0.75203(11) 0.0273(9) Uani 1 1 d . . .
H34A H 0.4420 1.0150 0.7541 0.041 Uiso 1 1 calc R . .
H34B H 0.4784 1.0995 0.7575 0.041 Uiso 1 1 calc R . .
H34C H 0.5839 1.0395 0.7728 0.041 Uiso 1 1 calc R . .
C35 C 0.4599(4) 1.06636(19) 0.67646(12) 0.0248(8) Uani 1 1 d . . .
H35A H 0.4953 1.0695 0.6477 0.037 Uiso 1 1 calc R . .
H35B H 0.4194 1.1130 0.6843 0.037 Uiso 1 1 calc R . .
H35C H 0.3919 1.0280 0.6778 0.037 Uiso 1 1 calc R . .
C36 C 0.6903(4) 1.10307(18) 0.70556(11) 0.0216(8) Uani 1 1 d . . .
C37 C 0.7975(5) 1.0960(2) 0.73296(12) 0.0339(10) Uani 1 1 d . . .
H37 H 0.7980 1.0567 0.7524 0.041 Uiso 1 1 calc R . .
C38 C 0.9039(5) 1.1443(3) 0.73298(14) 0.0455(12) Uani 1 1 d . . .
H38 H 0.9766 1.1375 0.7519 0.055 Uiso 1 1 calc R . .
C39 C 0.9041(5) 1.2023(2) 0.70543(13) 0.0387(11) Uani 1 1 d . . .
H39 H 0.9759 1.2363 0.7057 0.046 Uiso 1 1 calc R . .
C40 C 0.8003(4) 1.2107(2) 0.67762(12) 0.0316(9) Uani 1 1 d . . .
H40 H 0.8006 1.2503 0.6584 0.038 Uiso 1 1 calc R . .
C41 C 0.6939(4) 1.16125(18) 0.67735(11) 0.0227(8) Uani 1 1 d . . .
H41 H 0.6231 1.1673 0.6577 0.027 Uiso 1 1 calc R . .
C42 C 0.6626(4) 0.78607(18) 0.74952(11) 0.0198(7) Uani 1 1 d . . .
C43 C 0.7459(4) 0.71873(18) 0.73845(11) 0.0252(9) Uani 1 1 d . . .
H43A H 0.8399 0.7328 0.7348 0.038 Uiso 1 1 calc R . .
H43B H 0.7122 0.6974 0.7122 0.038 Uiso 1 1 calc R . .
H43C H 0.7387 0.6830 0.7612 0.038 Uiso 1 1 calc R . .
C44 C 0.5138(4) 0.7639(2) 0.75060(13) 0.0261(8) Uani 1 1 d . . .
H44A H 0.5008 0.7254 0.7715 0.039 Uiso 1 1 calc R . .
H44B H 0.4868 0.7461 0.7228 0.039 Uiso 1 1 calc R . .
H44C H 0.4590 0.8062 0.7582 0.039 Uiso 1 1 calc R . .
C45 C 0.7116(4) 0.81469(17) 0.79214(10) 0.0197(7) Uani 1 1 d . . .
C46 C 0.6448(4) 0.8012(2) 0.82961(12) 0.0300(9) Uani 1 1 d . . .
H46 H 0.5638 0.7741 0.8292 0.036 Uiso 1 1 calc R . .
C47 C 0.6945(5) 0.8269(2) 0.86788(12) 0.0394(11) Uani 1 1 d . . .
H47 H 0.6466 0.8177 0.8932 0.047 Uiso 1 1 calc R . .
C48 C 0.8123(5) 0.8652(2) 0.86910(13) 0.0409(11) Uani 1 1 d . . .
H48 H 0.8465 0.8827 0.8951 0.049 Uiso 1 1 calc R . .
C49 C 0.8812(5) 0.8781(2) 0.83169(13) 0.0359(10) Uani 1 1 d . . .
H49 H 0.9632 0.9043 0.8321 0.043 Uiso 1 1 calc R . .
C50 C 0.8305(4) 0.8530(2) 0.79395(12) 0.0280(9) Uani 1 1 d . . .
H50 H 0.8784 0.8622 0.7687 0.034 Uiso 1 1 calc R . .
C51 C 0.6402(4) 1.1712(2) 0.52912(12) 0.0260(8) Uani 1 1 d . . .
C52 C 0.5653(6) 1.2195(3) 0.55915(15) 0.0577(15) Uani 1 1 d . . .
H52A H 0.4958 1.1912 0.5735 0.087 Uiso 1 1 calc R . .
H52B H 0.5235 1.2595 0.5435 0.087 Uiso 1 1 calc R . .
H52C H 0.6277 1.2395 0.5800 0.087 Uiso 1 1 calc R . .
C53 C 0.7582(6) 1.2117(3) 0.50979(19) 0.0684(18) Uani 1 1 d . . .
H53A H 0.8202 1.2266 0.5321 0.103 Uiso 1 1 calc R . .
H53B H 0.7256 1.2548 0.4949 0.103 Uiso 1 1 calc R . .
H53C H 0.8049 1.1797 0.4899 0.103 Uiso 1 1 calc R . .
C54 C 0.5481(5) 1.1433(2) 0.49448(14) 0.0469(12) Uani 1 1 d . . .
H54A H 0.5967 1.1083 0.4769 0.070 Uiso 1 1 calc R . .
H54B H 0.5181 1.1842 0.4771 0.070 Uiso 1 1 calc R . .
H54C H 0.4701 1.1194 0.5072 0.070 Uiso 1 1 calc R . .
C55 C 1.0854(5) 1.0838(3) 0.58966(16) 0.0452(12) Uani 1 1 d . . .
C56 C 1.0967(10) 1.0795(6) 0.6371(3) 0.158(4) Uani 1 1 d . . .
H56A H 1.0100 1.0654 0.6490 0.237 Uiso 1 1 calc R . .
H56B H 1.1229 1.1271 0.6482 0.237 Uiso 1 1 calc R . .
H56C H 1.1645 1.0433 0.6447 0.237 Uiso 1 1 calc R . .
C57 C 1.0663(8) 1.1655(4) 0.5866(3) 0.132(4) Uani 1 1 d . . .
H57A H 1.0563 1.1794 0.5570 0.197 Uiso 1 1 calc R . .
H57B H 1.1445 1.1902 0.5986 0.197 Uiso 1 1 calc R . .
H57C H 0.9857 1.1796 0.6022 0.197 Uiso 1 1 calc R . .
C58 C 1.1877(7) 1.0561(7) 0.5666(5) 0.317(12) Uani 1 1 d . . .
H58A H 1.1588 1.0503 0.5373 0.475 Uiso 1 1 calc R . .
H58B H 1.2138 1.0087 0.5780 0.475 Uiso 1 1 calc R . .
H58C H 1.2643 1.0894 0.5677 0.475 Uiso 1 1 calc R . .
O1 O 0.8017(2) 0.96983(13) 0.51430(6) 0.0188(5) Uani 1 1 d . . .
O2 O 0.7015(2) 1.01442(12) 0.62899(7) 0.0196(5) Uani 1 1 d . . .
O3 O 0.9615(2) 1.05031(13) 0.57946(8) 0.0264(6) Uani 1 1 d . . .
O4 O 0.6927(3) 1.11150(13) 0.55161(7) 0.0232(6) Uani 1 1 d . . .
S1 S 0.52832(9) 0.95844(5) 0.54713(3) 0.01831(19) Uani 1 1 d . . .
S2 S 0.81109(9) 0.87841(5) 0.59728(3) 0.01971(19) Uani 1 1 d . . .
Zr1 Zr 0.77934(3) 1.024304(17) 0.570065(10) 0.01735(9) Uani 1 1 d . . .
C1S C 1.1156(6) 0.9669(3) 0.74196(18) 0.0662(16) Uani 1 1 d . . .
H1S1 H 1.1589 1.0000 0.7220 0.099 Uiso 1 1 calc R . .
H1S2 H 1.1247 0.9862 0.7706 0.099 Uiso 1 1 calc R . .
H1S3 H 1.0204 0.9623 0.7349 0.099 Uiso 1 1 calc R . .
C2S C 1.1781(8) 0.8970(5) 0.7396(4) 0.153(5) Uani 1 1 d . . .
H2S1 H 1.1545 0.8699 0.7655 0.184 Uiso 1 1 calc R . .
H2S2 H 1.2763 0.9045 0.7400 0.184 Uiso 1 1 calc R . .
C3S C 1.1460(14) 0.8513(7) 0.7038(3) 0.216(8) Uani 1 1 d . . .
H3S1 H 1.1303 0.8019 0.7151 0.259 Uiso 1 1 calc R . .
H3S2 H 1.0588 0.8686 0.6928 0.259 Uiso 1 1 calc R . .
C4S C 1.2191(15) 0.8439(7) 0.6732(3) 0.237(9) Uani 1 1 d . . .
H4S1 H 1.3095 0.8440 0.6859 0.284 Uiso 1 1 calc R . .
H4S2 H 1.2113 0.8916 0.6589 0.284 Uiso 1 1 calc R . .
C5S C 1.2336(10) 0.7968(5) 0.6401(2) 0.131(4) Uani 1 1 d . . .
H5S1 H 1.2956 0.7578 0.6480 0.197 Uiso 1 1 calc R . .
H5S2 H 1.2692 0.8230 0.6156 0.197 Uiso 1 1 calc R . .
H5S3 H 1.1462 0.7758 0.6329 0.197 Uiso 1 1 calc R . .

loop_
_atom_site_aniso_label
_atom_site_aniso_U_11
_atom_site_aniso_U_22
_atom_site_aniso_U_33
_atom_site_aniso_U_23
_atom_site_aniso_U_13
_atom_site_aniso_U_12
C1 0.0185(17) 0.0157(15) 0.0193(16) -0.0004(13) -0.0033(15) 0.0044(15)
C2 0.0226(18) 0.0145(17) 0.0137(16) 0.0010(13) -0.0005(14) 0.0013(14)
C3 0.0140(17) 0.0146(16) 0.0239(18) 0.0008(14) 0.0012(14) 0.0009(13)
C4 0.0202(18) 0.0170(17) 0.0185(18) -0.0014(13) 0.0006(14) -0.0006(14)
C5 0.0223(19) 0.0202(18) 0.0192(17) -0.0017(14) 0.0002(15) 0.0005(15)
C6 0.0184(19) 0.0188(17) 0.0210(17) 0.0019(13) 0.0017(14) -0.0005(14)
C7 0.0130(16) 0.0259(19) 0.0237(19) -0.0009(16) 0.0020(16) -0.0023(14)
C8 0.021(2) 0.041(2) 0.021(2) -0.0014(17) 0.0062(16) -0.0026(17)
C9 0.0212(18) 0.031(2) 0.0241(19) 0.0060(16) 0.0036(16) -0.0061(16)
C10 0.0206(18) 0.0225(18) 0.0209(18) -0.0027(15) 0.0076(15) 0.0037(16)
C11 0.025(2) 0.024(2) 0.031(2) -0.0053(16) 0.0018(17) 0.0049(17)
C12 0.036(2) 0.024(2) 0.037(2) 0.0002(17) 0.0098(19) 0.0076(19)
C13 0.037(2) 0.039(2) 0.034(2) 0.0069(19) 0.006(2) 0.018(2)
C14 0.024(2) 0.052(3) 0.037(2) 0.002(2) 0.0003(19) 0.009(2)
C15 0.021(2) 0.033(2) 0.029(2) -0.0002(17) 0.0021(17) 0.0004(17)
C16 0.0165(18) 0.0230(19) 0.0181(17) -0.0018(14) -0.0007(14) -0.0013(15)
C17 0.025(2) 0.0221(19) 0.0241(19) -0.0045(15) -0.0054(16) -0.0013(16)
C18 0.025(2) 0.030(2) 0.0203(19) -0.0049(15) 0.0001(16) 0.0013(16)
C19 0.0178(17) 0.0245(18) 0.0163(16) 0.0012(15) 0.0037(13) -0.0047(16)
C20 0.0230(18) 0.0227(19) 0.0209(18) 0.0039(14) -0.0048(15) -0.0012(15)
C21 0.030(2) 0.0221(19) 0.0293(19) -0.0007(15) -0.0008(18) -0.0058(17)
C22 0.028(2) 0.0238(19) 0.030(2) 0.0052(16) -0.0007(17) 0.0012(16)
C23 0.024(2) 0.035(2) 0.0243(19) 0.0040(16) -0.0039(16) 0.0015(17)
C24 0.0211(18) 0.0273(19) 0.0184(16) 0.0011(14) -0.0002(14) 0.0006(16)
C25 0.0287(18) 0.0168(16) 0.0155(16) 0.0031(15) 0.0034(16) -0.0061(14)
C26 0.032(2) 0.0166(16) 0.0202(17) 0.0003(15) -0.0008(17) 0.0019(14)
C27 0.0194(19) 0.0168(16) 0.0159(16) 0.0002(13) 0.0017(14) 0.0024(14)
C28 0.0186(18) 0.0160(17) 0.0154(15) -0.0007(13) -0.0022(13) -0.0005(13)
C29 0.0179(16) 0.0153(16) 0.0193(16) -0.0046(14) 0.0000(13) 0.0020(15)
C30 0.0179(18) 0.0189(18) 0.0162(17) -0.0016(14) 0.0033(14) 0.0024(15)
C31 0.0195(18) 0.0130(16) 0.0202(17) 0.0019(13) -0.0039(14) -0.0031(14)
C32 0.0204(18) 0.0162(16) 0.0188(16) -0.0020(13) -0.0038(15) -0.0003(15)
C33 0.0259(19) 0.0148(17) 0.0187(17) 0.0019(13) 0.0010(15) 0.0033(14)
C34 0.042(2) 0.0155(17) 0.0240(19) -0.0001(15) 0.0084(18) 0.0072(17)
C35 0.025(2) 0.0196(19) 0.029(2) 0.0018(16) 0.0008(17) 0.0039(16)
C36 0.030(2) 0.0147(17) 0.0199(18) -0.0049(14) 0.0022(16) 0.0036(15)
C37 0.047(3) 0.029(2) 0.025(2) 0.0131(16) -0.010(2) -0.016(2)
C38 0.050(3) 0.049(3) 0.038(2) 0.009(2) -0.021(2) -0.015(2)
C39 0.049(3) 0.026(2) 0.041(2) 0.0037(19) -0.007(2) -0.018(2)
C40 0.040(3) 0.0209(19) 0.033(2) 0.0091(16) 0.009(2) 0.0026(18)
C41 0.027(2) 0.0178(17) 0.0238(18) 0.0012(14) 0.0027(16) 0.0045(15)
C42 0.0219(19) 0.0141(17) 0.0235(18) 0.0025(14) 0.0013(15) 0.0018(14)
C43 0.035(2) 0.0128(16) 0.0275(19) 0.0043(14) 0.0046(16) 0.0063(15)
C44 0.028(2) 0.0178(19) 0.032(2) 0.0033(16) 0.0000(17) -0.0018(16)
C45 0.0259(19) 0.0125(15) 0.0207(17) 0.0027(13) -0.0024(16) 0.0077(15)
C46 0.040(2) 0.026(2) 0.024(2) 0.0028(16) 0.0044(18) -0.0003(18)
C47 0.056(3) 0.038(2) 0.024(2) -0.0004(18) 0.007(2) 0.000(2)
C48 0.061(3) 0.036(2) 0.026(2) -0.0011(18) -0.008(2) 0.002(2)
C49 0.040(3) 0.033(2) 0.034(2) -0.0007(19) -0.0086(19) -0.004(2)
C50 0.036(2) 0.025(2) 0.0223(19) 0.0030(16) 0.0000(17) 0.0020(17)
C51 0.032(2) 0.0184(18) 0.028(2) 0.0054(16) -0.0040(17) 0.0015(16)
C52 0.084(4) 0.039(3) 0.050(3) -0.010(2) -0.011(3) 0.032(3)
C53 0.055(4) 0.055(3) 0.095(4) 0.049(3) 0.003(3) -0.008(3)
C54 0.063(3) 0.032(2) 0.045(3) -0.002(2) -0.018(2) 0.009(2)
C55 0.031(2) 0.045(3) 0.060(3) -0.006(2) -0.010(2) -0.010(2)
C56 0.118(8) 0.236(12) 0.120(7) -0.047(8) -0.077(6) 0.020(8)
C57 0.093(6) 0.074(5) 0.227(11) -0.049(6) 0.026(7) -0.047(4)
C58 0.036(4) 0.385(18) 0.53(2) -0.408(18) 0.091(8) -0.087(7)
O1 0.0175(12) 0.0207(12) 0.0181(11) -0.0019(10) 0.0006(9) -0.0006(11)
O2 0.0253(13) 0.0130(11) 0.0203(11) 0.0003(9) 0.0008(10) 0.0023(11)
O3 0.0197(13) 0.0278(13) 0.0316(15) -0.0035(11) 0.0001(11) -0.0033(11)
O4 0.0282(15) 0.0179(12) 0.0235(12) 0.0015(10) -0.0020(11) -0.0008(11)
S1 0.0179(4) 0.0194(4) 0.0176(4) -0.0007(3) 0.0028(3) 0.0005(3)
S2 0.0236(5) 0.0168(4) 0.0187(4) -0.0002(3) 0.0019(3) 0.0028(3)
Zr1 0.01909(16) 0.01510(15) 0.01787(15) 0.00054(13) 0.00074(14) -0.00171(14)
C1S 0.063(4) 0.071(4) 0.065(3) -0.002(3) 0.003(3) -0.005(3)
C2S 0.070(5) 0.103(6) 0.287(13) -0.100(8) 0.003(7) -0.009(5)
C3S 0.277(17) 0.226(14) 0.144(9) -0.123(10) 0.094(11) -0.095(13)
C4S 0.40(2) 0.250(14) 0.063(6) 0.028(7) 0.012(10) 0.194(16)
C5S 0.174(10) 0.144(8) 0.076(5) -0.016(5) 0.056(6) -0.027(7)

loop_
_atom_type_symbol
_atom_type_description
_atom_type_scat_dispersion_real
_atom_type_scat_dispersion_imag
_atom_type_scat_source
C C 0.0033 0.0016 'International Tables Vol C Tables 4.2.6.8 and 6.1.1.4'
H H 0.0000 0.0000 'International Tables Vol C Tables 4.2.6.8 and 6.1.1.4'
O O 0.0106 0.0060 'International Tables Vol C Tables 4.2.6.8 and 6.1.1.4'
S S 0.1246 0.1234 'International Tables Vol C Tables 4.2.6.8 and 6.1.1.4'
Zr Zr -2.9673 0.5597 'International Tables Vol C Tables 4.2.6.8 and 6.1.1.4'

loop_
_geom_angle_atom_site_label_1
_geom_angle_atom_site_label_2
_geom_angle_atom_site_label_3
_geom_angle
_geom_angle_site_symmetry_1
_geom_angle_site_symmetry_3
_geom_angle_publ_flag
O1 C1 C2 120.6(3) . . ?
O1 C1 C6 120.7(3) . . ?
C2 C1 C6 118.8(3) . . ?
C3 C2 C1 121.1(3) . . ?
C3 C2 S1 121.4(3) . . ?
C1 C2 S1 117.4(3) . . ?
C4 C3 C2 120.5(3) . . ?
C4 C3 H3 119.7 . . ?
C2 C3 H3 119.7 . . ?
C3 C4 C5 117.3(3) . . ?
C3 C4 C16 120.2(3) . . ?
C5 C4 C16 122.5(3) . . ?
C6 C5 C4 123.2(3) . . ?
C6 C5 H5 118.4 . . ?
C4 C5 H5 118.4 . . ?
C5 C6 C1 118.6(3) . . ?
C5 C6 C7 122.6(3) . . ?
C1 C6 C7 118.8(3) . . ?
C8 C7 C9 108.7(3) . . ?
C8 C7 C6 111.7(3) . . ?
C9 C7 C6 108.5(3) . . ?
C8 C7 C10 107.5(3) . . ?
C9 C7 C10 112.3(3) . . ?
C6 C7 C10 108.1(3) . . ?
C7 C8 H8A 109.5 . . ?
C7 C8 H8B 109.5 . . ?
H8A C8 H8B 109.5 . . ?
C7 C8 H8C 109.5 . . ?
H8A C8 H8C 109.5 . . ?
H8B C8 H8C 109.5 . . ?
C7 C9 H9A 109.5 . . ?
C7 C9 H9B 109.5 . . ?
H9A C9 H9B 109.5 . . ?
C7 C9 H9C 109.5 . . ?
H9A C9 H9C 109.5 . . ?
H9B C9 H9C 109.5 . . ?
C15 C10 C11 118.5(4) . . ?
C15 C10 C7 123.5(3) . . ?
C11 C10 C7 118.0(3) . . ?
C12 C11 C10 120.7(4) . . ?
C12 C11 H11 119.6 . . ?
C10 C11 H11 119.6 . . ?
C11 C12 C13 120.1(4) . . ?
C11 C12 H12 120.0 . . ?
C13 C12 H12 120.0 . . ?
C14 C13 C12 119.5(4) . . ?
C14 C13 H13 120.2 . . ?
C12 C13 H13 120.2 . . ?
C13 C14 C15 120.0(4) . . ?
C13 C14 H14 120.0 . . ?
C15 C14 H14 120.0 . . ?
C10 C15 C14 121.2(4) . . ?
C10 C15 H15 119.4 . . ?
C14 C15 H15 119.4 . . ?
C17 C16 C4 109.1(3) . . ?
C17 C16 C18 107.5(3) . . ?
C4 C16 C18 111.4(3) . . ?
C17 C16 C19 110.4(3) . . ?
C4 C16 C19 110.9(3) . . ?
C18 C16 C19 107.6(3) . . ?
C16 C17 H17A 109.5 . . ?
C16 C17 H17B 109.5 . . ?
H17A C17 H17B 109.5 . . ?
C16 C17 H17C 109.5 . . ?
H17A C17 H17C 109.5 . . ?
H17B C17 H17C 109.5 . . ?
C16 C18 H18A 109.5 . . ?
C16 C18 H18B 109.5 . . ?
H18A C18 H18B 109.5 . . ?
C16 C18 H18C 109.5 . . ?
H18A C18 H18C 109.5 . . ?
H18B C18 H18C 109.5 . . ?
C24 C19 C20 116.3(3) . . ?
C24 C19 C16 120.4(3) . . ?
C20 C19 C16 123.2(3) . . ?
C21 C20 C19 121.5(3) . . ?
C21 C20 H20 119.3 . . ?
C19 C20 H20 119.3 . . ?
C20 C21 C22 121.0(3) . . ?
C20 C21 H21 119.5 . . ?
C22 C21 H21 119.5 . . ?
C21 C22 C23 118.5(3) . . ?
C21 C22 H22 120.7 . . ?
C23 C22 H22 120.7 . . ?
C24 C23 C22 120.2(3) . . ?
C24 C23 H23 119.9 . . ?
C22 C23 H23 119.9 . . ?
C23 C24 C19 122.4(3) . . ?
C23 C24 H24 118.8 . . ?
C19 C24 H24 118.8 . . ?
C26 C25 S1 116.4(2) . . ?
C26 C25 H25A 108.2 . . ?
S1 C25 H25A 108.2 . . ?
C26 C25 H25B 108.2 . . ?
S1 C25 H25B 108.2 . . ?
H25A C25 H25B 107.4 . . ?
C25 C26 S2 115.8(2) . . ?
C25 C26 H26A 108.3 . . ?
S2 C26 H26A 108.3 . . ?
C25 C26 H26B 108.3 . . ?
S2 C26 H26B 108.3 . . ?
H26A C26 H26B 107.4 . . ?
C32 C27 C28 122.3(3) . . ?
C32 C27 S2 121.0(2) . . ?
C28 C27 S2 116.8(2) . . ?
O2 C28 C27 120.6(3) . . ?
O2 C28 C29 121.1(3) . . ?
C27 C28 C29 118.3(3) . . ?
C30 C29 C28 117.7(3) . . ?
C30 C29 C33 123.5(3) . . ?
C28 C29 C33 118.8(3) . . ?
C29 C30 C31 124.1(3) . . ?
C29 C30 H30 118.0 . . ?
C31 C30 H30 118.0 . . ?
C32 C31 C30 118.1(3) . . ?
C32 C31 C42 123.5(3) . . ?
C30 C31 C42 118.4(3) . . ?
C31 C32 C27 119.7(3) . . ?
C31 C32 H32 120.2 . . ?
C27 C32 H32 120.2 . . ?
C36 C33 C29 108.9(3) . . ?
C36 C33 C35 113.4(3) . . ?
C29 C33 C35 108.8(3) . . ?
C36 C33 C34 108.1(3) . . ?
C29 C33 C34 111.2(3) . . ?
C35 C33 C34 106.5(3) . . ?
C33 C34 H34A 109.5 . . ?
C33 C34 H34B 109.5 . . ?
H34A C34 H34B 109.5 . . ?
C33 C34 H34C 109.5 . . ?
H34A C34 H34C 109.5 . . ?
H34B C34 H34C 109.5 . . ?
C33 C35 H35A 109.5 . . ?
C33 C35 H35B 109.5 . . ?
H35A C35 H35B 109.5 . . ?
C33 C35 H35C 109.5 . . ?
H35A C35 H35C 109.5 . . ?
H35B C35 H35C 109.5 . . ?
C37 C36 C41 117.1(3) . . ?
C37 C36 C33 119.8(3) . . ?
C41 C36 C33 123.1(3) . . ?
C38 C37 C36 122.2(3) . . ?
C38 C37 H37 118.9 . . ?
C36 C37 H37 118.9 . . ?
C39 C38 C37 119.8(4) . . ?
C39 C38 H38 120.1 . . ?
C37 C38 H38 120.1 . . ?
C40 C39 C38 119.6(4) . . ?
C40 C39 H39 120.2 . . ?
C38 C39 H39 120.2 . . ?
C39 C40 C41 120.4(3) . . ?
C39 C40 H40 119.8 . . ?
C41 C40 H40 119.8 . . ?
C36 C41 C40 120.9(4) . . ?
C36 C41 H41 119.5 . . ?
C40 C41 H41 119.5 . . ?
C45 C42 C43 107.9(3) . . ?
C45 C42 C44 112.3(3) . . ?
C43 C42 C44 108.3(3) . . ?
C45 C42 C31 110.3(3) . . ?
C43 C42 C31 111.7(3) . . ?
C44 C42 C31 106.5(3) . . ?
C42 C43 H43A 109.5 . . ?
C42 C43 H43B 109.5 . . ?
H43A C43 H43B 109.5 . . ?
C42 C43 H43C 109.5 . . ?
H43A C43 H43C 109.5 . . ?
H43B C43 H43C 109.5 . . ?
C42 C44 H44A 109.5 . . ?
C42 C44 H44B 109.5 . . ?
H44A C44 H44B 109.5 . . ?
C42 C44 H44C 109.5 . . ?
H44A C44 H44C 109.5 . . ?
H44B C44 H44C 109.5 . . ?
C50 C45 C46 117.9(3) . . ?
C50 C45 C42 119.1(3) . . ?
C46 C45 C42 122.9(3) . . ?
C45 C46 C47 121.1(4) . . ?
C45 C46 H46 119.4 . . ?
C47 C46 H46 119.4 . . ?
C48 C47 C46 120.2(4) . . ?
C48 C47 H47 119.9 . . ?
C46 C47 H47 119.9 . . ?
C47 C48 C49 119.1(4) . . ?
C47 C48 H48 120.4 . . ?
C49 C48 H48 120.4 . . ?
C50 C49 C48 120.1(4) . . ?
C50 C49 H49 119.9 . . ?
C48 C49 H49 119.9 . . ?
C45 C50 C49 121.5(4) . . ?
C45 C50 H50 119.3 . . ?
C49 C50 H50 119.3 . . ?
O4 C51 C52 108.9(3) . . ?
O4 C51 C53 107.3(3) . . ?
C52 C51 C53 110.6(4) . . ?
O4 C51 C54 109.1(3) . . ?
C52 C51 C54 110.9(4) . . ?
C53 C51 C54 109.9(4) . . ?
C51 C52 H52A 109.5 . . ?
C51 C52 H52B 109.5 . . ?
H52A C52 H52B 109.5 . . ?
C51 C52 H52C 109.5 . . ?
H52A C52 H52C 109.5 . . ?
H52B C52 H52C 109.5 . . ?
C51 C53 H53A 109.5 . . ?
C51 C53 H53B 109.5 . . ?
H53A C53 H53B 109.5 . . ?
C51 C53 H53C 109.5 . . ?
H53A C53 H53C 109.5 . . ?
H53B C53 H53C 109.5 . . ?
C51 C54 H54A 109.5 . . ?
C51 C54 H54B 109.5 . . ?
H54A C54 H54B 109.5 . . ?
C51 C54 H54C 109.5 . . ?
H54A C54 H54C 109.5 . . ?
H54B C54 H54C 109.5 . . ?
C58 C55 O3 111.7(4) . . ?
C58 C55 C56 117.6(9) . . ?
O3 C55 C56 105.7(5) . . ?
C58 C55 C57 115.6(8) . . ?
O3 C55 C57 107.8(5) . . ?
C56 C55 C57 97.2(6) . . ?
C55 C56 H56A 109.5 . . ?
C55 C56 H56B 109.5 . . ?
H56A C56 H56B 109.5 . . ?
C55 C56 H56C 109.5 . . ?
H56A C56 H56C 109.5 . . ?
H56B C56 H56C 109.5 . . ?
C55 C57 H57A 109.5 . . ?
C55 C57 H57B 109.5 . . ?
H57A C57 H57B 109.5 . . ?
C55 C57 H57C 109.5 . . ?
H57A C57 H57C 109.5 . . ?
H57B C57 H57C 109.5 . . ?
C55 C58 H58A 109.5 . . ?
C55 C58 H58B 109.5 . . ?
H58A C58 H58B 109.5 . . ?
C55 C58 H58C 109.5 . . ?
H58A C58 H58C 109.5 . . ?
H58B C58 H58C 109.5 . . ?
C1 O1 Zr1 132.8(2) . . ?
C28 O2 Zr1 135.4(2) . . ?
C55 O3 Zr1 167.7(3) . . ?
C51 O4 Zr1 167.1(2) . . ?
C2 S1 C25 103.25(16) . . ?
C2 S1 Zr1 93.69(12) . . ?
C25 S1 Zr1 102.37(12) . . ?
C27 S2 C26 101.78(17) . . ?
C27 S2 Zr1 95.99(11) . . ?
C26 S2 Zr1 101.84(11) . . ?
O3 Zr1 O4 105.62(11) . . ?
O3 Zr1 O2 104.08(10) . . ?
O4 Zr1 O2 100.59(10) . . ?
O3 Zr1 O1 98.89(10) . . ?
O4 Zr1 O1 101.21(10) . . ?
O2 Zr1 O1 142.53(9) . . ?
O3 Zr1 S2 94.77(8) . . ?
O4 Zr1 S2 159.43(8) . . ?
O2 Zr1 S2 71.21(6) . . ?
O1 Zr1 S2 77.79(7) . . ?
O3 Zr1 S1 167.79(8) . . ?
O4 Zr1 S1 83.20(8) . . ?
O2 Zr1 S1 82.09(7) . . ?
O1 Zr1 S1 70.71(7) . . ?
S2 Zr1 S1 77.06(3) . . ?
C2S C1S H1S1 109.5 . . ?
C2S C1S H1S2 109.5 . . ?
H1S1 C1S H1S2 109.5 . . ?
C2S C1S H1S3 109.5 . . ?
H1S1 C1S H1S3 109.5 . . ?
H1S2 C1S H1S3 109.5 . . ?
C1S C2S C3S 117.7(10) . . ?
C1S C2S H2S1 107.9 . . ?
C3S C2S H2S1 107.9 . . ?
C1S C2S H2S2 107.9 . . ?
C3S C2S H2S2 107.9 . . ?
H2S1 C2S H2S2 107.2 . . ?
C4S C3S C2S 123.8(14) . . ?
C4S C3S H3S1 106.4 . . ?
C2S C3S H3S1 106.4 . . ?
C4S C3S H3S2 106.4 . . ?
C2S C3S H3S2 106.4 . . ?
H3S1 C3S H3S2 106.5 . . ?
C3S C4S C5S 138.0(16) . . ?
C3S C4S H4S1 102.6 . . ?
C5S C4S H4S1 102.6 . . ?
C3S C4S H4S2 102.6 . . ?
C5S C4S H4S2 102.6 . . ?
H4S1 C4S H4S2 105.0 . . ?
C4S C5S H5S1 109.5 . . ?
C4S C5S H5S2 109.5 . . ?
H5S1 C5S H5S2 109.5 . . ?
C4S C5S H5S3 109.5 . . ?
H5S1 C5S H5S3 109.5 . . ?
H5S2 C5S H5S3 109.5 . . ?

loop_
_geom_bond_atom_site_label_1
_geom_bond_atom_site_label_2
_geom_bond_distance
_geom_bond_site_symmetry_2
_geom_bond_publ_flag
C1 O1 1.332(4) . ?
C1 C2 1.398(5) . ?
C1 C6 1.401(5) . ?
C2 C3 1.396(5) . ?
C2 S1 1.782(3) . ?
C3 C4 1.394(5) . ?
C3 H3 0.9500 . ?
C4 C5 1.395(5) . ?
C4 C16 1.537(5) . ?
C5 C6 1.389(5) . ?
C5 H5 0.9500 . ?
C6 C7 1.541(5) . ?
C7 C8 1.536(5) . ?
C7 C9 1.531(5) . ?
C7 C10 1.545(5) . ?
C8 H8A 0.9800 . ?
C8 H8B 0.9800 . ?
C8 H8C 0.9800 . ?
C9 H9A 0.9800 . ?
C9 H9B 0.9800 . ?
C9 H9C 0.9800 . ?
C10 C15 1.375(5) . ?
C10 C11 1.398(5) . ?
C11 C12 1.384(6) . ?
C11 H11 0.9500 . ?
C12 C13 1.387(6) . ?
C12 H12 0.9500 . ?
C13 C14 1.382(6) . ?
C13 H13 0.9500 . ?
C14 C15 1.389(6) . ?
C14 H14 0.9500 . ?
C15 H15 0.9500 . ?
C16 C17 1.537(5) . ?
C16 C18 1.540(5) . ?
C16 C19 1.539(5) . ?
C17 H17A 0.9800 . ?
C17 H17B 0.9800 . ?
C17 H17C 0.9800 . ?
C18 H18A 0.9800 . ?
C18 H18B 0.9800 . ?
C18 H18C 0.9800 . ?
C19 C24 1.395(5) . ?
C19 C20 1.403(5) . ?
C20 C21 1.384(5) . ?
C20 H20 0.9500 . ?
C21 C22 1.379(5) . ?
C21 H21 0.9500 . ?
C22 C23 1.394(5) . ?
C22 H22 0.9500 . ?
C23 C24 1.376(5) . ?
C23 H23 0.9500 . ?
C24 H24 0.9500 . ?
C25 C26 1.504(5) . ?
C25 S1 1.819(3) . ?
C25 H25A 0.9900 . ?
C25 H25B 0.9900 . ?
C26 S2 1.829(4) . ?
C26 H26A 0.9900 . ?
C26 H26B 0.9900 . ?
C27 C32 1.393(4) . ?
C27 C28 1.399(4) . ?
C27 S2 1.776(3) . ?
C28 O2 1.333(4) . ?
C28 C29 1.424(4) . ?
C29 C30 1.370(5) . ?
C29 C33 1.531(5) . ?
C30 C31 1.404(5) . ?
C30 H30 0.9500 . ?
C31 C32 1.372(5) . ?
C31 C42 1.546(4) . ?
C32 H32 0.9500 . ?
C33 C36 1.528(5) . ?
C33 C35 1.546(5) . ?
C33 C34 1.545(5) . ?
C34 H34A 0.9800 . ?
C34 H34B 0.9800 . ?
C34 H34C 0.9800 . ?
C35 H35A 0.9800 . ?
C35 H35B 0.9800 . ?
C35 H35C 0.9800 . ?
C36 C37 1.385(5) . ?
C36 C41 1.396(5) . ?
C37 C38 1.385(6) . ?
C37 H37 0.9500 . ?
C38 C39 1.380(6) . ?
C38 H38 0.9500 . ?
C39 C40 1.370(6) . ?
C39 H39 0.9500 . ?
C40 C41 1.398(5) . ?
C40 H40 0.9500 . ?
C41 H41 0.9500 . ?
C42 C45 1.532(5) . ?
C42 C43 1.532(5) . ?
C42 C44 1.541(5) . ?
C43 H43A 0.9800 . ?
C43 H43B 0.9800 . ?
C43 H43C 0.9800 . ?
C44 H44A 0.9800 . ?
C44 H44B 0.9800 . ?
C44 H44C 0.9800 . ?
C45 C50 1.381(5) . ?
C45 C46 1.386(5) . ?
C46 C47 1.395(6) . ?
C46 H46 0.9500 . ?
C47 C48 1.372(7) . ?
C47 H47 0.9500 . ?
C48 C49 1.393(6) . ?
C48 H48 0.9500 . ?
C49 C50 1.381(5) . ?
C49 H49 0.9500 . ?
C50 H50 0.9500 . ?
C51 O4 1.410(4) . ?
C51 C52 1.504(6) . ?
C51 C53 1.523(6) . ?
C51 C54 1.523(6) . ?
C52 H52A 0.9800 . ?
C52 H52B 0.9800 . ?
C52 H52C 0.9800 . ?
C53 H53A 0.9800 . ?
C53 H53B 0.9800 . ?
C53 H53C 0.9800 . ?
C54 H54A 0.9800 . ?
C54 H54B 0.9800 . ?
C54 H54C 0.9800 . ?
C55 C58 1.356(8) . ?
C55 O3 1.419(5) . ?
C55 C56 1.511(9) . ?
C55 C57 1.518(9) . ?
C56 H56A 0.9800 . ?
C56 H56B 0.9800 . ?
C56 H56C 0.9800 . ?
C57 H57A 0.9800 . ?
C57 H57B 0.9800 . ?
C57 H57C 0.9800 . ?
C58 H58A 0.9800 . ?
C58 H58B 0.9800 . ?
C58 H58C 0.9800 . ?
O1 Zr1 2.047(2) . ?
O2 Zr1 2.034(2) . ?
O3 Zr1 1.904(3) . ?
O4 Zr1 1.914(2) . ?
S1 Zr1 2.8768(10) . ?
S2 Zr1 2.8369(10) . ?
C1S C2S 1.430(9) . ?
C1S H1S1 0.9800 . ?
C1S H1S2 0.9800 . ?
C1S H1S3 0.9800 . ?
C2S C3S 1.452(12) . ?
C2S H2S1 0.9900 . ?
C2S H2S2 0.9900 . ?
C3S C4S 1.222(13) . ?
C3S H3S1 0.9900 . ?
C3S H3S2 0.9900 . ?
C4S C5S 1.370(12) . ?
C4S H4S1 0.9900 . ?
C4S H4S2 0.9900 . ?
C5S H5S1 0.9800 . ?
C5S H5S2 0.9800 . ?
C5S H5S3 0.9800 . ?

loop_
_geom_torsion_atom_site_label_1
_geom_torsion_atom_site_label_2
_geom_torsion_atom_site_label_3
_geom_torsion_atom_site_label_4
_geom_torsion
_geom_torsion_site_symmetry_1
_geom_torsion_site_symmetry_2
_geom_torsion_site_symmetry_3
_geom_torsion_site_symmetry_4
_geom_torsion_publ_flag
O1 C1 C2 C3 173.2(3) . . . . ?
C6 C1 C2 C3 -7.2(5) . . . . ?
O1 C1 C2 S1 -2.5(4) . . . . ?
C6 C1 C2 S1 177.1(2) . . . . ?
C1 C2 C3 C4 0.7(5) . . . . ?
S1 C2 C3 C4 176.4(3) . . . . ?
C2 C3 C4 C5 4.9(5) . . . . ?
C2 C3 C4 C16 -173.8(3) . . . . ?
C3 C4 C5 C6 -4.3(5) . . . . ?
C16 C4 C5 C6 174.3(3) . . . . ?
C4 C5 C6 C1 -2.0(5) . . . . ?
C4 C5 C6 C7 177.4(3) . . . . ?
O1 C1 C6 C5 -172.7(3) . . . . ?
C2 C1 C6 C5 7.7(5) . . . . ?
O1 C1 C6 C7 7.9(5) . . . . ?
C2 C1 C6 C7 -171.7(3) . . . . ?
C5 C6 C7 C8 -10.2(5) . . . . ?
C1 C6 C7 C8 169.2(3) . . . . ?
C5 C6 C7 C9 109.7(4) . . . . ?
C1 C6 C7 C9 -71.0(4) . . . . ?
C5 C6 C7 C10 -128.3(3) . . . . ?
C1 C6 C7 C10 51.1(4) . . . . ?
C8 C7 C10 C15 106.1(4) . . . . ?
C9 C7 C10 C15 -13.4(5) . . . . ?
C6 C7 C10 C15 -133.1(4) . . . . ?
C8 C7 C10 C11 -73.5(4) . . . . ?
C9 C7 C10 C11 167.0(3) . . . . ?
C6 C7 C10 C11 47.3(4) . . . . ?
C15 C10 C11 C12 2.0(5) . . . . ?
C7 C10 C11 C12 -178.4(3) . . . . ?
C10 C11 C12 C13 -0.7(6) . . . . ?
C11 C12 C13 C14 -0.9(6) . . . . ?
C12 C13 C14 C15 1.2(6) . . . . ?
C11 C10 C15 C14 -1.6(6) . . . . ?
C7 C10 C15 C14 178.8(3) . . . . ?
C13 C14 C15 C10 0.1(6) . . . . ?
C3 C4 C16 C17 -55.5(4) . . . . ?
C5 C4 C16 C17 125.8(4) . . . . ?
C3 C4 C16 C18 -174.0(3) . . . . ?
C5 C4 C16 C18 7.4(5) . . . . ?
C3 C4 C16 C19 66.3(4) . . . . ?
C5 C4 C16 C19 -112.4(4) . . . . ?
C17 C16 C19 C24 -57.7(4) . . . . ?
C4 C16 C19 C24 -178.7(3) . . . . ?
C18 C16 C19 C24 59.3(4) . . . . ?
C17 C16 C19 C20 124.5(3) . . . . ?
C4 C16 C19 C20 3.5(5) . . . . ?
C18 C16 C19 C20 -118.5(3) . . . . ?
C24 C19 C20 C21 1.0(5) . . . . ?
C16 C19 C20 C21 178.8(3) . . . . ?
C19 C20 C21 C22 -0.1(6) . . . . ?
C20 C21 C22 C23 -0.8(6) . . . . ?
C21 C22 C23 C24 0.9(6) . . . . ?
C22 C23 C24 C19 0.0(5) . . . . ?
C20 C19 C24 C23 -0.9(5) . . . . ?
C16 C19 C24 C23 -178.8(3) . . . . ?
S1 C25 C26 S2 64.0(3) . . . . ?
C32 C27 C28 O2 178.4(3) . . . . ?
S2 C27 C28 O2 -1.5(4) . . . . ?
C32 C27 C28 C29 -2.1(5) . . . . ?
S2 C27 C28 C29 178.0(2) . . . . ?
O2 C28 C29 C30 -178.9(3) . . . . ?
C27 C28 C29 C30 1.5(5) . . . . ?
O2 C28 C29 C33 -0.3(5) . . . . ?
C27 C28 C29 C33 -179.8(3) . . . . ?
C28 C29 C30 C31 -0.6(5) . . . . ?
C33 C29 C30 C31 -179.2(3) . . . . ?
C29 C30 C31 C32 0.0(5) . . . . ?
C29 C30 C31 C42 -179.8(3) . . . . ?
C30 C31 C32 C27 -0.5(5) . . . . ?
C42 C31 C32 C27 179.3(3) . . . . ?
C28 C27 C32 C31 1.6(5) . . . . ?
S2 C27 C32 C31 -178.6(3) . . . . ?
C30 C29 C33 C36 118.6(4) . . . . ?
C28 C29 C33 C36 -60.0(4) . . . . ?
C30 C29 C33 C35 -117.4(4) . . . . ?
C28 C29 C33 C35 64.0(4) . . . . ?
C30 C29 C33 C34 -0.4(5) . . . . ?
C28 C29 C33 C34 -179.0(3) . . . . ?
C29 C33 C36 C37 -62.0(4) . . . . ?
C35 C33 C36 C37 176.8(3) . . . . ?
C34 C33 C36 C37 59.0(4) . . . . ?
C29 C33 C36 C41 118.2(4) . . . . ?
C35 C33 C36 C41 -3.1(5) . . . . ?
C34 C33 C36 C41 -120.9(4) . . . . ?
C41 C36 C37 C38 0.4(6) . . . . ?
C33 C36 C37 C38 -179.4(4) . . . . ?
C36 C37 C38 C39 0.9(7) . . . . ?
C37 C38 C39 C40 -1.4(7) . . . . ?
C38 C39 C40 C41 0.6(7) . . . . ?
C37 C36 C41 C40 -1.3(5) . . . . ?
C33 C36 C41 C40 178.6(3) . . . . ?
C39 C40 C41 C36 0.7(6) . . . . ?
C32 C31 C42 C45 131.1(3) . . . . ?
C30 C31 C42 C45 -49.1(4) . . . . ?
C32 C31 C42 C43 11.1(5) . . . . ?
C30 C31 C42 C43 -169.1(3) . . . . ?
C32 C31 C42 C44 -106.9(4) . . . . ?
C30 C31 C42 C44 72.9(4) . . . . ?
C43 C42 C45 C50 76.6(4) . . . . ?
C44 C42 C45 C50 -164.2(3) . . . . ?
C31 C42 C45 C50 -45.6(4) . . . . ?
C43 C42 C45 C46 -100.6(4) . . . . ?
C44 C42 C45 C46 18.7(5) . . . . ?
C31 C42 C45 C46 137.2(3) . . . . ?
C50 C45 C46 C47 1.3(6) . . . . ?
C42 C45 C46 C47 178.5(4) . . . . ?
C45 C46 C47 C48 -1.0(6) . . . . ?
C46 C47 C48 C49 0.0(6) . . . . ?
C47 C48 C49 C50 0.5(6) . . . . ?
C46 C45 C50 C49 -0.8(5) . . . . ?
C42 C45 C50 C49 -178.1(4) . . . . ?
C48 C49 C50 C45 -0.1(6) . . . . ?
C2 C1 O1 Zr1 -20.8(5) . . . . ?
C6 C1 O1 Zr1 159.6(2) . . . . ?
C27 C28 O2 Zr1 -0.9(5) . . . . ?
C29 C28 O2 Zr1 179.5(2) . . . . ?
C58 C55 O3 Zr1 -155.0(13) . . . . ?
C56 C55 O3 Zr1 76.0(14) . . . . ?
C57 C55 O3 Zr1 -27.0(16) . . . . ?
C52 C51 O4 Zr1 -179.6(9) . . . . ?
C53 C51 O4 Zr1 -59.9(12) . . . . ?
C54 C51 O4 Zr1 59.2(12) . . . . ?
C3 C2 S1 C25 94.0(3) . . . . ?
C1 C2 S1 C25 -90.2(3) . . . . ?
C3 C2 S1 Zr1 -162.3(3) . . . . ?
C1 C2 S1 Zr1 13.4(3) . . . . ?
C26 C25 S1 C2 57.1(3) . . . . ?
C26 C25 S1 Zr1 -39.8(3) . . . . ?
C32 C27 S2 C26 78.8(3) . . . . ?
C28 C27 S2 C26 -101.3(3) . . . . ?
C32 C27 S2 Zr1 -177.7(3) . . . . ?
C28 C27 S2 Zr1 2.1(3) . . . . ?
C25 C26 S2 C27 51.6(3) . . . . ?
C25 C26 S2 Zr1 -47.2(3) . . . . ?
C55 O3 Zr1 O4 37.1(13) . . . . ?
C55 O3 Zr1 O2 -68.4(13) . . . . ?
C55 O3 Zr1 O1 141.5(13) . . . . ?
C55 O3 Zr1 S2 -140.2(13) . . . . ?
C55 O3 Zr1 S1 172.4(11) . . . . ?
C51 O4 Zr1 O3 83.6(11) . . . . ?
C51 O4 Zr1 O2 -168.4(11) . . . . ?
C51 O4 Zr1 O1 -19.1(11) . . . . ?
C51 O4 Zr1 S2 -104.2(11) . . . . ?
C51 O4 Zr1 S1 -87.8(11) . . . . ?
C28 O2 Zr1 O3 -88.5(3) . . . . ?
C28 O2 Zr1 O4 162.3(3) . . . . ?
C28 O2 Zr1 O1 37.6(4) . . . . ?
C28 O2 Zr1 S2 1.8(3) . . . . ?
C28 O2 Zr1 S1 80.8(3) . . . . ?
C1 O1 Zr1 O3 -164.4(3) . . . . ?
C1 O1 Zr1 O4 -56.4(3) . . . . ?
C1 O1 Zr1 O2 68.1(3) . . . . ?
C1 O1 Zr1 S2 102.6(3) . . . . ?
C1 O1 Zr1 S1 22.2(3) . . . . ?
C27 S2 Zr1 O3 101.52(14) . . . . ?
C26 S2 Zr1 O3 -155.08(14) . . . . ?
C27 S2 Zr1 O4 -71.0(2) . . . . ?
C26 S2 Zr1 O4 32.4(2) . . . . ?
C27 S2 Zr1 O2 -1.74(14) . . . . ?
C26 S2 Zr1 O2 101.65(14) . . . . ?
C27 S2 Zr1 O1 -160.39(13) . . . . ?
C26 S2 Zr1 O1 -57.00(14) . . . . ?
C27 S2 Zr1 S1 -87.67(12) . . . . ?
C26 S2 Zr1 S1 15.72(12) . . . . ?
C2 S1 Zr1 O3 -47.6(4) . . . . ?
C25 S1 Zr1 O3 56.8(4) . . . . ?
C2 S1 Zr1 O4 89.38(13) . . . . ?
C25 S1 Zr1 O4 -166.18(14) . . . . ?
C2 S1 Zr1 O2 -168.88(13) . . . . ?
C25 S1 Zr1 O2 -64.44(13) . . . . ?
C2 S1 Zr1 O1 -15.05(13) . . . . ?
C25 S1 Zr1 O1 89.39(14) . . . . ?
C2 S1 Zr1 S2 -96.44(11) . . . . ?
C25 S1 Zr1 S2 7.99(12) . . . . ?
C1S C2S C3S C4S 101.1(16) . . . . ?
C2S C3S C4S C5S 163.0(14) . . . . ?
